data_7217467
loop_
_publ_author_name
'Singh, Namita'
'Anantharaman, Ganapathi'

_publ_section_title
;
 Structural diversity and luminescence properties of coordination polymers
 based on mixed ligands, 2,5-bis(imidazol-1-yl)thiophene (thim2) and
 aromatic multicarboxylates
;
_journal_issue 34
_journal_name_full CrystEngComm
_journal_page_first 7914
_journal_paper_doi 10.1039/C4CE00927D
_journal_volume 16
_journal_year 2014
_chemical_formula_moiety 'C19 H14 N4 O7 S Zn'
_chemical_formula_sum 'C19 H14 N4 O7 S Zn'
_chemical_formula_weight 507.79
_chemical_name_common 'coordination Polymer'
_chemical_name_systematic
;
 ?
;
_space_group_IT_number 14
_symmetry_cell_setting monoclinic
_symmetry_space_group_name_Hall '-P 2yn'
_symmetry_space_group_name_H-M 'P 1 21/n 1'
_atom_sites_solution_hydrogens geom
_atom_sites_solution_primary direct
_atom_sites_solution_secondary difmap
_audit_creation_method SHELXL-97
_cell_angle_alpha 90.00
_cell_angle_beta 90.215(4)
_cell_angle_gamma 90.00
_cell_formula_units_Z 4
_cell_length_a 7.2709(15)
_cell_length_b 17.234(3)
_cell_length_c 16.173(3)
_cell_measurement_reflns_used 1778
_cell_measurement_temperature 100(2)
_cell_measurement_theta_max 22.30
_cell_measurement_theta_min 2.36
_cell_volume 2026.6(7)
_computing_cell_refinement 'Bruker SMART'
_computing_data_collection 'Bruker SMART'
_computing_data_reduction 'Bruker SAINT'
_computing_structure_refinement 'SHELXL-97 (Sheldrick, 1997)'
_computing_structure_solution 'SHELXS-97 (Sheldrick, 1990)'
_diffrn_ambient_temperature 100(2)
_diffrn_measured_fraction_theta_full 0.997
_diffrn_measured_fraction_theta_max 0.997
_diffrn_measurement_device_type 'CCD area detector'
_diffrn_measurement_method 'phi and omega scans'
_diffrn_radiation_monochromator graphite
_diffrn_radiation_source 'fine-focus sealed tube'
_diffrn_radiation_type MoK\a
_diffrn_radiation_wavelength 0.71073
_diffrn_reflns_av_R_equivalents 0.0499
_diffrn_reflns_av_sigmaI/netI 0.0621
_diffrn_reflns_limit_h_max 8
_diffrn_reflns_limit_h_min -8
_diffrn_reflns_limit_k_max 21
_diffrn_reflns_limit_k_min -21
_diffrn_reflns_limit_l_max 17
_diffrn_reflns_limit_l_min -19
_diffrn_reflns_number 11308
_diffrn_reflns_theta_full 26.00
_diffrn_reflns_theta_max 26.00
_diffrn_reflns_theta_min 1.73
_exptl_absorpt_coefficient_mu 1.367
_exptl_absorpt_correction_T_max 0.9104
_exptl_absorpt_correction_T_min 0.8642
_exptl_absorpt_correction_type empirical
_exptl_absorpt_process_details sadabs
_exptl_crystal_colour colourless
_exptl_crystal_density_diffrn 1.658
_exptl_crystal_density_method 'not measured'
_exptl_crystal_description block
_exptl_crystal_F_000 1024
_exptl_crystal_size_max 0.11
_exptl_crystal_size_mid 0.09
_exptl_crystal_size_min 0.07
_refine_diff_density_max 1.650
_refine_diff_density_min -1.097
_refine_diff_density_rms 0.153
_refine_ls_extinction_method none
_refine_ls_goodness_of_fit_ref 1.084
_refine_ls_hydrogen_treatment constr
_refine_ls_matrix_type full
_refine_ls_number_parameters 290
_refine_ls_number_reflns 3958
_refine_ls_number_restraints 0
_refine_ls_restrained_S_all 1.084
_refine_ls_R_factor_all 0.1077
_refine_ls_R_factor_gt 0.0738
_refine_ls_shift/su_max 0.000
_refine_ls_shift/su_mean 0.000
_refine_ls_structure_factor_coef Fsqd
_refine_ls_weighting_details 'calc w=1/[\s^2^(Fo^2^)+(0.1194P)^2^+8.1402P] where P=(Fo^2^+2Fc^2^)/3'
_refine_ls_weighting_scheme calc
_refine_ls_wR_factor_gt 0.1935
_refine_ls_wR_factor_ref 0.2412
_reflns_number_gt 2772
_reflns_number_total 3958
_reflns_threshold_expression >2sigma(I)
_cod_duplicate_entry 7216772
_cod_data_source_file c4ce00927d2.cif
_cod_data_source_block 18novcm
_cod_depositor_comments
;
The following automatic conversions were performed:

'_symmetry_cell_setting' value 'Monoclinic' changed to 'monoclinic'
according to
/usr/data/users/saulius/crontab/automatic-downloads/current/RSC/lib/dictionaries/cif_core.dic
dictionary named 'cif_core.dic' version 2.4.2 from 2011-04-26.

Automatic conversion script
Id: cif_fix_values 2281 2013-09-26 08:29:07Z andrius 
;
_cod_original_sg_symbol_H-M P2(1)/n
_cod_database_code 7217467

loop_
_symmetry_equiv_pos_as_xyz
'x, y, z'
'-x+1/2, y+1/2, -z+1/2'
'-x, -y, -z'
'x-1/2, -y-1/2, z-1/2'

loop_
_atom_site_label
_atom_site_type_symbol
_atom_site_fract_x
_atom_site_fract_y
_atom_site_fract_z
_atom_site_U_iso_or_equiv
_atom_site_adp_type
_atom_site_occupancy
_atom_site_symmetry_multiplicity
_atom_site_calc_flag
_atom_site_refinement_flags
Zn1 Zn 0.85913(12) 0.18282(4) 0.22053(4) 0.0345(3) Uani 1 1 d .
S1 S 0.2960(3) -0.09160(12) 0.30221(12) 0.0453(5) Uani 1 1 d .
O1 O 1.0371(7) 0.1696(3) 0.1310(3) 0.0362(11) Uani 1 1 d .
O2 O 1.2437(7) 0.1041(4) 0.2051(3) 0.0507(15) Uani 1 1 d .
O3 O 1.8769(7) 0.0595(3) -0.0624(3) 0.0432(12) Uani 1 1 d .
O4 O 1.8073(7) 0.0141(3) 0.0641(3) 0.0397(12) Uani 1 1 d .
H4 H 1.8943 -0.0166 0.0545 0.060 Uiso 1 1 calc R
O5 O 1.4617(9) 0.2454(3) -0.1960(3) 0.0496(15) Uani 1 1 d .
O6 O 1.1731(8) 0.2608(3) -0.1494(3) 0.0494(14) Uani 1 1 d .
O7W O 0.3015(13) 0.1629(6) 0.3864(5) 0.117(4) Uani 1 1 d .
N1 N 0.7833(8) 0.0800(3) 0.2641(3) 0.0361(13) Uani 1 1 d .
N2 N 0.6224(9) -0.0161(4) 0.3159(5) 0.0516(19) Uani 1 1 d .
N3 N 0.0522(9) -0.1797(3) 0.3869(3) 0.0344(13) Uani 1 1 d .
N4 N -0.1755(8) -0.2548(3) 0.3455(3) 0.0317(13) Uani 1 1 d .
C1 C 0.6306(10) 0.0586(4) 0.2988(4) 0.0327(15) Uani 1 1 d .
H1 H 0.5334 0.0937 0.3106 0.039 Uiso 1 1 calc R
C2 C 0.8726(12) 0.0088(5) 0.2457(6) 0.052(2) Uani 1 1 d .
H2 H 0.9842 0.0035 0.2159 0.063 Uiso 1 1 calc R
C3 C 0.7715(12) -0.0511(5) 0.2780(6) 0.057(2) Uani 1 1 d .
H3 H 0.7980 -0.1050 0.2750 0.069 Uiso 1 1 calc R
C4 C 0.4817(11) -0.0578(4) 0.3570(5) 0.0402(18) Uani 1 1 d .
C5 C 0.4849(10) -0.0813(4) 0.4380(5) 0.0391(17) Uani 1 1 d .
H5 H 0.5789 -0.0683 0.4765 0.047 Uiso 1 1 calc R
C6 C 0.3294(10) -0.1277(4) 0.4567(4) 0.0347(16) Uani 1 1 d .
H6 H 0.3057 -0.1489 0.5099 0.042 Uiso 1 1 calc R
C7 C 0.2180(10) -0.1383(4) 0.3899(4) 0.0360(16) Uani 1 1 d .
C8 C -0.0132(11) -0.2238(4) 0.3260(4) 0.0378(17) Uani 1 1 d .
H8 H 0.0480 -0.2322 0.2750 0.045 Uiso 1 1 calc R
C9 C -0.0761(10) -0.1814(4) 0.4505(4) 0.0374(16) Uani 1 1 d .
H9 H -0.0690 -0.1547 0.5018 0.045 Uiso 1 1 calc R
C10 C -0.2115(9) -0.2282(4) 0.4246(4) 0.0314(14) Uani 1 1 d .
H10 H -0.3172 -0.2413 0.4560 0.038 Uiso 1 1 calc R
C11 C 1.1905(10) 0.1351(4) 0.1407(4) 0.0328(15) Uani 1 1 d .
C12 C 1.3118(10) 0.1335(4) 0.0649(4) 0.0312(15) Uani 1 1 d .
C13 C 1.2614(11) 0.1755(4) -0.0054(4) 0.0353(16) Uani 1 1 d .
H13 H 1.1460 0.2013 -0.0072 0.042 Uiso 1 1 calc R
C14 C 1.3786(11) 0.1798(4) -0.0726(4) 0.0340(16) Uani 1 1 d .
C15 C 1.5446(11) 0.1399(4) -0.0718(4) 0.0378(17) Uani 1 1 d .
H15 H 1.6246 0.1427 -0.1180 0.045 Uiso 1 1 calc R
C16 C 1.5932(10) 0.0956(4) -0.0026(4) 0.0334(15) Uani 1 1 d .
C17 C 1.4770(10) 0.0933(4) 0.0659(4) 0.0323(15) Uani 1 1 d .
H17 H 1.5112 0.0640 0.1133 0.039 Uiso 1 1 calc R
C18 C 1.7715(10) 0.0541(4) -0.0018(4) 0.0333(15) Uani 1 1 d .
C19 C 1.3287(13) 0.2322(4) -0.1438(4) 0.046(2) Uani 1 1 d .

loop_
_atom_site_aniso_label
_atom_site_aniso_U_11
_atom_site_aniso_U_22
_atom_site_aniso_U_33
_atom_site_aniso_U_23
_atom_site_aniso_U_13
_atom_site_aniso_U_12
Zn1 0.0559(6) 0.0236(4) 0.0240(4) -0.0019(3) 0.0016(3) -0.0093(3)
S1 0.0482(12) 0.0486(12) 0.0393(10) 0.0160(8) 0.0193(8) 0.0127(9)
O1 0.052(3) 0.027(2) 0.030(3) 0.0019(19) 0.002(2) -0.004(2)
O2 0.036(3) 0.085(4) 0.032(3) 0.021(3) -0.005(2) 0.002(3)
O3 0.048(3) 0.044(3) 0.038(3) 0.009(2) 0.003(2) -0.007(2)
O4 0.051(3) 0.034(3) 0.034(3) 0.007(2) 0.000(2) 0.004(2)
O5 0.091(4) 0.036(3) 0.022(3) 0.008(2) 0.005(3) 0.021(3)
O6 0.078(4) 0.042(3) 0.029(3) 0.009(2) 0.005(3) 0.026(3)
O7W 0.125(7) 0.176(9) 0.050(4) 0.044(5) 0.039(5) 0.074(7)
N1 0.044(4) 0.029(3) 0.036(3) 0.009(2) 0.009(3) 0.002(3)
N2 0.043(4) 0.036(3) 0.076(5) 0.027(3) 0.027(3) 0.008(3)
N3 0.046(4) 0.033(3) 0.024(3) -0.001(2) 0.005(2) 0.011(3)
N4 0.050(4) 0.022(3) 0.022(3) 0.002(2) 0.006(2) 0.006(2)
C1 0.043(4) 0.021(3) 0.034(4) 0.001(3) 0.005(3) 0.005(3)
C2 0.053(5) 0.042(5) 0.063(5) 0.015(4) 0.008(4) 0.002(4)
C3 0.058(6) 0.039(4) 0.075(6) 0.012(4) 0.018(5) 0.004(4)
C4 0.051(5) 0.017(3) 0.052(4) 0.015(3) 0.026(4) 0.009(3)
C5 0.040(4) 0.021(3) 0.056(5) 0.003(3) 0.014(3) 0.003(3)
C6 0.044(4) 0.027(3) 0.033(4) 0.001(3) 0.014(3) 0.003(3)
C7 0.041(4) 0.034(4) 0.033(4) 0.000(3) 0.014(3) 0.005(3)
C8 0.065(5) 0.024(3) 0.024(3) 0.003(3) 0.009(3) 0.007(3)
C9 0.034(4) 0.052(4) 0.026(3) -0.004(3) 0.011(3) 0.006(3)
C10 0.032(4) 0.039(4) 0.022(3) -0.003(3) 0.006(3) 0.008(3)
C11 0.037(4) 0.036(4) 0.025(3) 0.004(3) -0.002(3) -0.009(3)
C12 0.044(4) 0.028(3) 0.021(3) 0.002(3) -0.007(3) -0.009(3)
C13 0.059(5) 0.026(3) 0.021(3) 0.002(3) -0.005(3) 0.000(3)
C14 0.065(5) 0.020(3) 0.017(3) 0.000(2) -0.003(3) 0.012(3)
C15 0.067(5) 0.028(3) 0.018(3) -0.003(3) 0.001(3) -0.005(3)
C16 0.049(4) 0.029(3) 0.022(3) 0.004(3) -0.006(3) -0.006(3)
C17 0.043(4) 0.034(4) 0.021(3) 0.007(3) -0.006(3) -0.007(3)
C18 0.048(4) 0.029(3) 0.023(3) 0.003(3) 0.003(3) -0.009(3)
C19 0.087(6) 0.036(4) 0.014(3) -0.002(3) 0.008(3) 0.011(4)

loop_
_atom_type_symbol
_atom_type_description
_atom_type_scat_dispersion_real
_atom_type_scat_dispersion_imag
_atom_type_scat_source
C C 0.0033 0.0016 'International Tables Vol C Tables 4.2.6.8 and 6.1.1.4'
H H 0.0000 0.0000 'International Tables Vol C Tables 4.2.6.8 and 6.1.1.4'
N N 0.0061 0.0033 'International Tables Vol C Tables 4.2.6.8 and 6.1.1.4'
O O 0.0106 0.0060 'International Tables Vol C Tables 4.2.6.8 and 6.1.1.4'
S S 0.1246 0.1234 'International Tables Vol C Tables 4.2.6.8 and 6.1.1.4'
Zn Zn 0.2839 1.4301 'International Tables Vol C Tables 4.2.6.8 and 6.1.1.4'

loop_
_geom_angle_atom_site_label_1
_geom_angle_atom_site_label_2
_geom_angle_atom_site_label_3
_geom_angle
_geom_angle_site_symmetry_1
_geom_angle_site_symmetry_3
O1 Zn1 O5 109.2(2) . 4_566
O1 Zn1 N1 110.1(2) . .
O5 Zn1 N1 114.9(2) 4_566 .
O1 Zn1 N4 96.2(2) . 2
O5 Zn1 N4 106.0(2) 4_566 2
N1 Zn1 N4 118.6(2) . 2
C4 S1 C7 89.7(3) . .
C11 O1 Zn1 123.0(4) . .
C18 O4 H4 109.5 . .
C19 O5 Zn1 105.8(5) . 4_665
C1 N1 C2 103.7(6) . .
C1 N1 Zn1 130.2(5) . .
C2 N1 Zn1 124.7(5) . .
C1 N2 C3 107.2(6) . .
C1 N2 C4 128.8(6) . .
C3 N2 C4 123.6(6) . .
C8 N3 C9 107.2(6) . .
C8 N3 C7 128.4(6) . .
C9 N3 C7 124.4(6) . .
C8 N4 C10 104.9(6) . .
C8 N4 Zn1 132.2(5) . 2_545
C10 N4 Zn1 122.6(5) . 2_545
N1 C1 N2 114.0(6) . .
N1 C1 H1 123.0 . .
N2 C1 H1 123.0 . .
C3 C2 N1 108.9(7) . .
C3 C2 H2 125.5 . .
N1 C2 H2 125.5 . .
C2 C3 N2 105.2(7) . .
C2 C3 H3 127.4 . .
N2 C3 H3 127.4 . .
C5 C4 N2 126.0(8) . .
C5 C4 S1 113.8(5) . .
N2 C4 S1 119.9(6) . .
C4 C5 C6 111.1(7) . .
C4 C5 H5 124.4 . .
C6 C5 H5 124.4 . .
C7 C6 C5 112.2(6) . .
C7 C6 H6 123.9 . .
C5 C6 H6 123.9 . .
C6 C7 N3 127.2(6) . .
C6 C7 S1 113.2(5) . .
N3 C7 S1 119.6(5) . .
N3 C8 N4 111.5(6) . .
N3 C8 H8 124.2 . .
N4 C8 H8 124.2 . .
C10 C9 N3 106.0(6) . .
C10 C9 H9 127.0 . .
N3 C9 H9 127.0 . .
C9 C10 N4 110.3(6) . .
C9 C10 H10 124.8 . .
N4 C10 H10 124.8 . .
O2 C11 O1 125.3(6) . .
O2 C11 C12 119.7(6) . .
O1 C11 C12 115.0(6) . .
C17 C12 C13 119.6(6) . .
C17 C12 C11 120.4(6) . .
C13 C12 C11 119.9(7) . .
C14 C13 C12 120.4(7) . .
C14 C13 H13 119.8 . .
C12 C13 H13 119.8 . .
C13 C14 C15 120.2(6) . .
C13 C14 C19 118.9(6) . .
C15 C14 C19 120.7(6) . .
C14 C15 C16 119.7(7) . .
C14 C15 H15 120.2 . .
C16 C15 H15 120.2 . .
C17 C16 C15 119.9(7) . .
C17 C16 C18 120.7(6) . .
C15 C16 C18 119.3(6) . .
C12 C17 C16 120.1(6) . .
C12 C17 H17 119.9 . .
C16 C17 H17 119.9 . .
O3 C18 O4 124.3(7) . .
O3 C18 C16 119.7(6) . .
O4 C18 C16 116.0(6) . .
O6 C19 O5 124.2(7) . .
O6 C19 C14 120.8(7) . .
O5 C19 C14 114.9(7) . .

loop_
_geom_bond_atom_site_label_1
_geom_bond_atom_site_label_2
_geom_bond_distance
_geom_bond_site_symmetry_2
Zn1 O1 1.959(5) .
Zn1 O5 1.976(5) 4_566
Zn1 N1 1.986(5) .
Zn1 N4 2.017(6) 2
S1 C4 1.715(9) .
S1 C7 1.728(7) .
O1 C11 1.273(8) .
O2 C11 1.233(8) .
O3 C18 1.250(8) .
O4 C18 1.294(8) .
O4 H4 0.8400 .
O5 C19 1.306(10) .
O5 Zn1 1.976(5) 4_665
O6 C19 1.237(10) .
N1 C1 1.299(9) .
N1 C2 1.420(10) .
N2 C1 1.318(9) .
N2 C3 1.386(10) .
N2 C4 1.418(9) .
N3 C8 1.332(9) .
N3 C9 1.391(8) .
N3 C7 1.401(9) .
N4 C8 1.334(9) .
N4 C10 1.385(8) .
N4 Zn1 2.017(6) 2_545
C1 H1 0.9500 .
C2 C3 1.372(11) .
C2 H2 0.9500 .
C3 H3 0.9500 .
C4 C5 1.371(10) .
C5 C6 1.418(10) .
C5 H5 0.9500 .
C6 C7 1.361(10) .
C6 H6 0.9500 .
C8 H8 0.9500 .
C9 C10 1.339(10) .
C9 H9 0.9500 .
C10 H10 0.9500 .
C11 C12 1.513(9) .
C12 C17 1.387(10) .
C12 C13 1.396(9) .
C13 C14 1.385(10) .
C13 H13 0.9500 .
C14 C15 1.388(11) .
C14 C19 1.506(9) .
C15 C16 1.399(9) .
C15 H15 0.9500 .
C16 C17 1.397(9) .
C16 C18 1.481(10) .
C17 H17 0.9500 .

loop_
_geom_torsion_atom_site_label_1
_geom_torsion_atom_site_label_2
_geom_torsion_atom_site_label_3
_geom_torsion_atom_site_label_4
_geom_torsion
_geom_torsion_site_symmetry_1
O5 Zn1 O1 C11 67.8(5) 4_566
N1 Zn1 O1 C11 -59.2(5) .
N4 Zn1 O1 C11 177.2(5) 2
O1 Zn1 N1 C1 -151.8(6) .
O5 Zn1 N1 C1 84.4(7) 4_566
N4 Zn1 N1 C1 -42.4(7) 2
O1 Zn1 N1 C2 12.3(7) .
O5 Zn1 N1 C2 -111.5(6) 4_566
N4 Zn1 N1 C2 121.7(6) 2
C2 N1 C1 N2 9.5(9) .
Zn1 N1 C1 N2 176.1(5) .
C3 N2 C1 N1 -10.0(10) .
C4 N2 C1 N1 176.5(8) .
C1 N1 C2 C3 -5.3(9) .
Zn1 N1 C2 C3 -172.9(6) .
N1 C2 C3 N2 -0.2(10) .
C1 N2 C3 C2 5.7(10) .
C4 N2 C3 C2 179.6(8) .
C1 N2 C4 C5 -101.1(10) .
C3 N2 C4 C5 86.4(11) .
C1 N2 C4 S1 85.4(10) .
C3 N2 C4 S1 -87.1(9) .
C7 S1 C4 C5 0.4(6) .
C7 S1 C4 N2 174.6(6) .
N2 C4 C5 C6 -174.7(6) .
S1 C4 C5 C6 -0.8(8) .
C4 C5 C6 C7 1.0(8) .
C5 C6 C7 N3 -178.8(6) .
C5 C6 C7 S1 -0.7(8) .
C8 N3 C7 C6 -143.1(7) .
C9 N3 C7 C6 36.7(11) .
C8 N3 C7 S1 38.9(9) .
C9 N3 C7 S1 -141.4(6) .
C4 S1 C7 C6 0.2(6) .
C4 S1 C7 N3 178.5(5) .
C9 N3 C8 N4 -0.4(8) .
C7 N3 C8 N4 179.4(6) .
C10 N4 C8 N3 -0.5(7) .
Zn1 N4 C8 N3 173.0(4) 2_545
C8 N3 C9 C10 1.2(8) .
C7 N3 C9 C10 -178.6(6) .
N3 C9 C10 N4 -1.5(8) .
C8 N4 C10 C9 1.3(7) .
Zn1 N4 C10 C9 -173.0(5) 2_545
Zn1 O1 C11 O2 2.4(10) .
Zn1 O1 C11 C12 -177.8(4) .
O2 C11 C12 C17 4.1(10) .
O1 C11 C12 C17 -175.7(6) .
O2 C11 C12 C13 -173.1(7) .
O1 C11 C12 C13 7.1(9) .
C17 C12 C13 C14 -2.6(10) .
C11 C12 C13 C14 174.6(6) .
C12 C13 C14 C15 2.4(10) .
C12 C13 C14 C19 -173.8(6) .
C13 C14 C15 C16 -0.3(10) .
C19 C14 C15 C16 175.8(6) .
C14 C15 C16 C17 -1.5(10) .
C14 C15 C16 C18 -179.2(6) .
C13 C12 C17 C16 0.8(10) .
C11 C12 C17 C16 -176.4(6) .
C15 C16 C17 C12 1.3(10) .
C18 C16 C17 C12 178.9(6) .
C17 C16 C18 O3 -177.1(6) .
C15 C16 C18 O3 0.5(10) .
C17 C16 C18 O4 2.5(9) .
C15 C16 C18 O4 -179.9(6) .
Zn1 O5 C19 O6 0.1(9) 4_665
Zn1 O5 C19 C14 -178.4(5) 4_665
C13 C14 C19 O6 -12.1(11) .
C15 C14 C19 O6 171.7(7) .
C13 C14 C19 O5 166.4(6) .
C15 C14 C19 O5 -9.7(10) .
